data_2214336
loop_
_publ_author_name
'B. Thimme Gowda'
'Sabine Foro'
'Hartmut Fuess'

_publ_section_title
;
 <i>N</i>-(2,3-Dichlorophenyl)methanesulfonamide
;
_journal_coeditor_code LW2022
_journal_issue 7
_journal_name_full 'Acta Crystallographica Section E'
_journal_page_first o3086
_journal_page_last o3086
_journal_paper_doi 10.1107/S160053680702555X
_journal_volume 63
_journal_year 2007
_chemical_formula_iupac 'C7 H7 Cl2 N O2 S'
_chemical_formula_moiety 'C7 H7 Cl2 N O2 S'
_chemical_formula_sum 'C7 H7 Cl2 N O2 S'
_chemical_formula_weight 240.10
_chemical_name_common Methanesulfon-2,3-dichloroanilide
_chemical_name_systematic
;
N-(2,3-dichlorophenyl)methanesulfonamide
;
_space_group_IT_number 14
_symmetry_cell_setting monoclinic
_symmetry_space_group_name_Hall '-P 2ybc'
_symmetry_space_group_name_H-M 'P 1 21/c 1'
_atom_sites_solution_hydrogens geom
_atom_sites_solution_primary direct
_atom_sites_solution_secondary difmap
_audit_creation_method SHELXL97
_cell_angle_alpha 90.00
_cell_angle_beta 90.038(6)
_cell_angle_gamma 90.00
_cell_formula_units_Z 4
_cell_length_a 11.1299(9)
_cell_length_b 5.1365(6)
_cell_length_c 16.9080(10)
_cell_measurement_reflns_used 2484
_cell_measurement_temperature 303(2)
_cell_measurement_theta_max 26.49
_cell_measurement_theta_min 2.79
_cell_volume 966.61(15)
_computing_cell_refinement 'CrysAlis CCD'
_computing_data_collection 'CrysAlis CCD (Oxford Diffraction, 2003)'
_computing_data_reduction 'CrysAlis RED (Oxford Diffraction, 2003)'
_computing_molecular_graphics 'PLATON (Spek, 2003)'
_computing_publication_material SHELXL97
_computing_structure_refinement 'SHELXL97 (Sheldrick, 1997)'
_computing_structure_solution 'SHELXS97 (Sheldrick, 1997)'
_diffrn_ambient_temperature 303(2)
_diffrn_measured_fraction_theta_full 0.981
_diffrn_measured_fraction_theta_max 0.981
_diffrn_measurement_device_type
;
Oxford Diffraction Xcalibur diffractometer with a Sapphire CCD detector
;
_diffrn_measurement_method
;
Rotation method data acquisition using \w
;
_diffrn_radiation_monochromator graphite
_diffrn_radiation_source 'fine-focus sealed tube'
_diffrn_radiation_type MoK\a
_diffrn_radiation_wavelength 0.71073
_diffrn_reflns_av_R_equivalents 0.0575
_diffrn_reflns_av_sigmaI/netI 0.0398
_diffrn_reflns_limit_h_max 13
_diffrn_reflns_limit_h_min -13
_diffrn_reflns_limit_k_max 6
_diffrn_reflns_limit_k_min -3
_diffrn_reflns_limit_l_max 21
_diffrn_reflns_limit_l_min -21
_diffrn_reflns_number 5750
_diffrn_reflns_theta_full 26.35
_diffrn_reflns_theta_max 26.35
_diffrn_reflns_theta_min 4.15
_diffrn_standards_decay_% 0
_exptl_absorpt_coefficient_mu 0.851
_exptl_absorpt_correction_type none
_exptl_absorpt_process_details none
_exptl_crystal_colour colourless
_exptl_crystal_density_diffrn 1.650
_exptl_crystal_density_method 'not measured'
_exptl_crystal_description 'long prism'
_exptl_crystal_F_000 488
_exptl_crystal_size_max 0.50
_exptl_crystal_size_mid 0.15
_exptl_crystal_size_min 0.15
_refine_diff_density_max 0.572
_refine_diff_density_min -0.706
_refine_ls_extinction_coef 0.016(4)
_refine_ls_extinction_expression Fc^*^=kFc[1+0.001xFc^2^\l^3^/sin(2\q)]^-1/4^
_refine_ls_extinction_method 'SHELXL97 (Sheldrick, 1997)'
_refine_ls_goodness_of_fit_ref 0.866
_refine_ls_hydrogen_treatment mixed
_refine_ls_matrix_type full
_refine_ls_number_parameters 122
_refine_ls_number_reflns 1939
_refine_ls_number_restraints 0
_refine_ls_restrained_S_all 0.866
_refine_ls_R_factor_all 0.0579
_refine_ls_R_factor_gt 0.0536
_refine_ls_shift/su_max 0.011
_refine_ls_shift/su_mean 0.001
_refine_ls_structure_factor_coef Fsqd
_refine_ls_weighting_details 'calc w = 1/[\s^2^(Fo^2^)+(0.1248P)^2^+0.7632P] where P=(Fo^2^+2Fc^2^)/3'
_refine_ls_weighting_scheme calc
_refine_ls_wR_factor_gt 0.1460
_refine_ls_wR_factor_ref 0.1517
_reflns_number_gt 1694
_reflns_number_total 1939
_reflns_threshold_expression I>2\s(I)
_cod_data_source_file lw2022.cif
_cod_data_source_block I
_cod_original_sg_symbol_H-M 'P 21/c'
_cod_database_code 2214336
_cod_database_fobs_code 2214336

loop_
_symmetry_equiv_pos_as_xyz
'x, y, z'
'-x, y+1/2, -z+1/2'
'-x, -y, -z'
'x, -y-1/2, z-1/2'

loop_
_atom_site_type_symbol
_atom_site_label
_atom_site_fract_x
_atom_site_fract_y
_atom_site_fract_z
_atom_site_U_iso_or_equiv
_atom_site_adp_type
_atom_site_calc_flag
_atom_site_refinement_flags
_atom_site_occupancy
C C1 0.1880(4) 0.2088(7) -0.08851(19) 0.0657(10) Uani d . 1
H H1A 0.1995 0.1405 -0.1408 0.099 Uiso calc R 1
H H1B 0.2505 0.3317 -0.0768 0.099 Uiso calc R 1
H H1C 0.1114 0.2940 -0.0855 0.099 Uiso calc R 1
C C6 0.2632(2) 0.2694(5) 0.10012(14) 0.0341(5) Uani d . 1
C C7 0.3847(3) 0.2686(6) 0.08165(17) 0.0439(6) Uani d . 1
H H7 0.4140 0.1514 0.0444 0.053 Uiso calc R 1
C C8 0.4626(3) 0.4409(6) 0.1182(2) 0.0520(8) Uani d . 1
H H8 0.5438 0.4368 0.1054 0.062 Uiso calc R 1
C C9 0.4221(3) 0.6189(6) 0.17337(18) 0.0485(7) Uani d . 1
H H9 0.4750 0.7356 0.1970 0.058 Uiso calc R 1
C C10 0.3017(3) 0.6200(5) 0.19266(15) 0.0382(6) Uani d . 1
C C11 0.2221(2) 0.4472(5) 0.15705(14) 0.0324(5) Uani d . 1
Cl Cl12 0.07252(6) 0.44392(16) 0.18443(4) 0.0490(3) Uani d . 1
Cl Cl13 0.24995(7) 0.84109(15) 0.26233(4) 0.0517(3) Uani d . 1
N N5 0.1792(2) 0.0930(5) 0.06667(14) 0.0425(6) Uani d . 1
H H5N 0.107(3) 0.137(6) 0.077(2) 0.051 Uiso d . 1
O O3 0.0884(2) -0.2047(4) -0.02830(14) 0.0581(6) Uani d . 1
O O4 0.3061(2) -0.1694(4) -0.02436(14) 0.0543(6) Uani d . 1
S S2 0.19291(6) -0.04550(12) -0.02004(4) 0.0371(3) Uani d . 1

loop_
_atom_site_aniso_label
_atom_site_aniso_U_11
_atom_site_aniso_U_22
_atom_site_aniso_U_33
_atom_site_aniso_U_12
_atom_site_aniso_U_13
_atom_site_aniso_U_23
C1 0.106(3) 0.0489(17) 0.0418(16) 0.0056(18) -0.0132(18) 0.0018(14)
C6 0.0320(12) 0.0386(12) 0.0318(11) 0.0000(10) -0.0014(9) -0.0023(10)
C7 0.0360(14) 0.0521(16) 0.0437(14) 0.0054(11) 0.0032(11) -0.0111(12)
C8 0.0297(14) 0.067(2) 0.0591(19) 0.0001(12) 0.0020(13) -0.0091(15)
C9 0.0394(15) 0.0577(17) 0.0485(17) -0.0056(13) -0.0093(12) -0.0050(13)
C10 0.0453(14) 0.0405(13) 0.0288(12) 0.0036(11) -0.0034(10) -0.0032(10)
C11 0.0302(12) 0.0393(13) 0.0276(11) 0.0039(9) -0.0001(9) 0.0024(9)
Cl12 0.0334(4) 0.0687(5) 0.0449(5) 0.0027(3) 0.0076(3) -0.0140(3)
Cl13 0.0633(5) 0.0521(5) 0.0395(4) 0.0029(3) -0.0015(3) -0.0138(3)
N5 0.0334(12) 0.0530(13) 0.0412(12) -0.0036(10) 0.0063(10) -0.0162(10)
O3 0.0481(12) 0.0551(12) 0.0711(15) -0.0108(10) 0.0010(10) -0.0263(11)
O4 0.0479(12) 0.0562(12) 0.0588(13) 0.0178(10) -0.0010(10) -0.0168(10)
S2 0.0386(4) 0.0353(4) 0.0373(4) 0.0039(2) -0.0014(3) -0.0079(2)

loop_
_atom_type_symbol
_atom_type_description
_atom_type_scat_dispersion_real
_atom_type_scat_dispersion_imag
_atom_type_scat_source
C C 0.0033 0.0016 'International Tables Vol C Tables 4.2.6.8 and 6.1.1.4'
H H 0.0000 0.0000 'International Tables Vol C Tables 4.2.6.8 and 6.1.1.4'
Cl Cl 0.1484 0.1585 'International Tables Vol C Tables 4.2.6.8 and 6.1.1.4'
N N 0.0061 0.0033 'International Tables Vol C Tables 4.2.6.8 and 6.1.1.4'
O O 0.0106 0.0060 'International Tables Vol C Tables 4.2.6.8 and 6.1.1.4'
S S 0.1246 0.1234 'International Tables Vol C Tables 4.2.6.8 and 6.1.1.4'

loop_
_geom_angle_atom_site_label_1
_geom_angle_atom_site_label_2
_geom_angle_atom_site_label_3
_geom_angle
S2 C1 H1A 109.5
S2 C1 H1B 109.5
H1A C1 H1B 109.5
S2 C1 H1C 109.5
H1A C1 H1C 109.5
H1B C1 H1C 109.5
C7 C6 C11 118.3(2)
C7 C6 N5 123.4(2)
C11 C6 N5 118.3(2)
C6 C7 C8 120.5(3)
C6 C7 H7 119.8
C8 C7 H7 119.8
C9 C8 C7 121.3(3)
C9 C8 H8 119.3
C7 C8 H8 119.3
C8 C9 C10 118.6(3)
C8 C9 H9 120.7
C10 C9 H9 120.7
C11 C10 C9 120.9(2)
C11 C10 Cl13 120.0(2)
C9 C10 Cl13 119.1(2)
C10 C11 C6 120.3(2)
C10 C11 Cl12 120.22(19)
C6 C11 Cl12 119.45(19)
C6 N5 S2 124.90(19)
C6 N5 H5N 112(2)
S2 N5 H5N 113(2)
O4 S2 O3 117.55(14)
O4 S2 N5 109.03(13)
O3 S2 N5 105.07(12)
O4 S2 C1 109.26(18)
O3 S2 C1 109.79(18)
N5 S2 C1 105.41(15)

loop_
_geom_bond_atom_site_label_1
_geom_bond_atom_site_label_2
_geom_bond_distance
C1 S2 1.746(3)
C1 H1A 0.9600
C1 H1B 0.9600
C1 H1C 0.9600
C6 C7 1.388(4)
C6 C11 1.404(3)
C6 N5 1.420(3)
C7 C8 1.384(4)
C7 H7 0.9300
C8 C9 1.382(4)
C8 H8 0.9300
C9 C10 1.380(4)
C9 H9 0.9300
C10 C11 1.390(4)
C10 Cl13 1.735(3)
C11 Cl12 1.729(3)
N5 S2 1.637(2)
N5 H5N 0.86(4)
O3 S2 1.428(2)
O4 S2 1.413(2)

loop_
_geom_hbond_atom_site_label_D
_geom_hbond_atom_site_label_H
_geom_hbond_atom_site_label_A
_geom_hbond_site_symmetry_A
_geom_hbond_distance_DH
_geom_hbond_distance_HA
_geom_hbond_distance_DA
_geom_hbond_angle_DHA
N5 H5N O3 3 0.86(4) 2.35(4) 3.101(3) 147(3)
N5 H5N Cl12 . 0.86(4) 2.43(3) 2.937(2) 118(3)

loop_
_geom_torsion_atom_site_label_1
_geom_torsion_atom_site_label_2
_geom_torsion_atom_site_label_3
_geom_torsion_atom_site_label_4
_geom_torsion
C11 C6 C7 C8 -0.6(4)
N5 C6 C7 C8 -178.0(3)
C6 C7 C8 C9 -0.4(5)
C7 C8 C9 C10 1.0(5)
C8 C9 C10 C11 -0.5(4)
C8 C9 C10 Cl13 179.6(2)
C9 C10 C11 C6 -0.5(4)
Cl13 C10 C11 C6 179.42(19)
C9 C10 C11 Cl12 177.8(2)
Cl13 C10 C11 Cl12 -2.3(3)
C7 C6 C11 C10 1.0(4)
N5 C6 C11 C10 178.6(2)
C7 C6 C11 Cl12 -177.3(2)
N5 C6 C11 Cl12 0.3(3)
C7 C6 N5 S2 -27.1(4)
C11 C6 N5 S2 155.4(2)
C6 N5 S2 O4 53.1(3)
C6 N5 S2 O3 179.9(2)
C6 N5 S2 C1 -64.1(3)

loop_
_cod_related_entry_id
_cod_related_entry_database
_cod_related_entry_code
1 ChemSpider 582233
